data_7151293
loop_
_publ_author_name
'Ooyama, Yousuke'
'Yoshikawa, Shintaro'
'Watanabe, Shigeru'
'Yoshida, Katsuhira'

_publ_section_title
;
 Molecular design of novel non-planar heteropolycyclic fluorophores
 with bulky substituents: convenient synthesis and solid-state
 fluorescence characterization.
;
_journal_issue 18
_journal_name_full 'Organic &amp; biomolecular chemistry'
_journal_page_first 3406
_journal_page_last 3409
_journal_paper_doi 10.1039/b607891e
_journal_volume 4
_journal_year 2006
_chemical_formula_sum 'C34 H33 N O2 S'
_chemical_formula_weight 519.70
_space_group_IT_number 2
_symmetry_cell_setting triclinic
_symmetry_Int_Tables_number 2
_symmetry_space_group_name_Hall '-P 1'
_symmetry_space_group_name_H-M 'P -1'
_audit_creation_date 'Thu Dec 22 11:15:08 2005'
_audit_creation_method 'by teXsan'
_cell_angle_alpha 97.99(2)
_cell_angle_beta 101.46(2)
_cell_angle_gamma 72.82(2)
_cell_formula_units_Z 2
_cell_length_a 11.009(2)
_cell_length_b 13.949(5)
_cell_length_c 9.752(2)
_cell_measurement_reflns_used 20
_cell_measurement_temperature 296.2
_cell_measurement_theta_max 17.0
_cell_measurement_theta_min 12.5
_cell_volume 1397.1(7)
_computing_cell_refinement 'MSC/AFC Diffractometer Control'
_computing_data_collection 'MSC/AFC Diffractometer Control'
_computing_data_reduction 'teXsan Ver. 1.11'
_computing_publication_material 'teXsan Ver. 1.11'
_computing_structure_refinement 'teXsan Ver. 1.10'
_computing_structure_solution SIR92
_diffrn_measured_fraction_theta_full 1.0000
_diffrn_measured_fraction_theta_max 1.0000
_diffrn_measurement_device_type 'Rigaku AFC7S'
_diffrn_measurement_method \w-2\q
_diffrn_orient_matrix_UB_11 -0.066480
_diffrn_orient_matrix_UB_12 -0.001750
_diffrn_orient_matrix_UB_13 -0.085950
_diffrn_orient_matrix_UB_21 -0.069830
_diffrn_orient_matrix_UB_22 0.029430
_diffrn_orient_matrix_UB_23 0.057900
_diffrn_orient_matrix_UB_31 -0.000930
_diffrn_orient_matrix_UB_32 0.069310
_diffrn_orient_matrix_UB_33 -0.016980
_diffrn_radiation_detector 'scintillation counter'
_diffrn_radiation_monochromator graphite
_diffrn_radiation_source 'Rigaku sealed tube'
_diffrn_radiation_type 'Mo K\a'
_diffrn_radiation_wavelength 0.7107
_diffrn_reflns_av_R_equivalents 0.040
_diffrn_reflns_limit_h_max 14
_diffrn_reflns_limit_h_min -14
_diffrn_reflns_limit_k_max 17
_diffrn_reflns_limit_k_min -18
_diffrn_reflns_limit_l_max 12
_diffrn_reflns_limit_l_min 0
_diffrn_reflns_number 6801
_diffrn_reflns_theta_full 27.50
_diffrn_reflns_theta_max 27.50
_diffrn_standards_decay_% 0.20
_diffrn_standards_interval_count 150
_diffrn_standards_number 3
_exptl_absorpt_coefficient_mu 0.147
_exptl_absorpt_correction_T_max 0.999
_exptl_absorpt_correction_T_min 0.869
_exptl_crystal_colour orange
_exptl_crystal_density_diffrn 1.235
_exptl_crystal_density_method 'not measured'
_exptl_crystal_description prismatic
_exptl_crystal_F_000 552.00
_exptl_crystal_size_max 0.500
_exptl_crystal_size_mid 0.400
_exptl_crystal_size_min 0.400
_refine_diff_density_max 0.54
_refine_diff_density_min -0.41
_refine_ls_extinction_method 'Zachariasen(1967) type 2 Gaussian isotropic'
_refine_ls_goodness_of_fit_ref 1.779
_refine_ls_matrix_type full
_refine_ls_number_parameters 432
_refine_ls_number_reflns 6426
_refine_ls_R_factor_all 0.15428
_refine_ls_R_factor_gt 0.08277
_refine_ls_shift/su_max 0.3454
_refine_ls_structure_factor_coef Fsqd
_refine_ls_weighting_details 'w = 1/[\s^2^(Fo^2^) + (0.04000(Max(Fo^2^,0) + 2Fc^2^)/3)^2^]'
_refine_ls_weighting_scheme calc
_refine_ls_wR_factor_gt 0.20434
_refine_ls_wR_factor_ref 0.22675
_reflns_number_gt 2675
_reflns_number_total 6426
_reflns_threshold_expression F^2^>2.0\s(F^2^)
_cod_data_source_file b607891e.txt
_cod_data_source_block 3c
_cod_depositor_comments
;
The following automatic conversions were performed:
'_refine_ls_matrix_type' value 'Full' changed to 'full' according to
'/home/saulius/struct/CIF-dictionaries/cif_core.dic' dictionary named
'cif_core.dic' version 2.4.1 from 2010-06-29.

Automatic conversion script
Id: cif_fix_enum 1527 2010-12-29 10:47:43Z saulius 
;
_cod_original_cell_volume 1397.1(6)
_cod_original_sg_symbol_H-M 'P -1 '
_cod_original_formula_sum ' C34 H33 N O2 S '
_cod_database_code 7151293

loop_
_symmetry_equiv_pos_as_xyz
x,y,z
-x,-y,-z

loop_
_atom_site_label
_atom_site_type_symbol
_atom_site_fract_x
_atom_site_fract_y
_atom_site_fract_z
_atom_site_U_iso_or_equiv
_atom_site_adp_type
_atom_site_occupancy
_atom_site_calc_flag
_atom_site_refinement_flags
_atom_site_disorder_assembly
_atom_site_disorder_group
S(1) S 0.1482(1) 0.3387(1) 0.0264(2) 0.1067(5) Uani 1.00 d . . .
O(1) O 0.3937(3) 0.5342(2) 0.1492(3) 0.0801(8) Uani 1.00 d . . .
O(2) O 0.5970(2) 0.2274(1) 0.3433(2) 0.0507(6) Uani 1.00 d . . .
N(1) N 0.5137(3) -0.0922(2) 0.2795(3) 0.0573(8) Uani 1.00 d . . .
C(1) C 0.4743(3) 0.4652(2) 0.2084(3) 0.0558(9) Uani 1.00 d . . .
C(2) C 0.5721(3) 0.4773(2) 0.3334(3) 0.0539(9) Uani 1.00 d . . .
C(3) C 0.5852(4) 0.5664(3) 0.4120(4) 0.064(1) Uani 1.00 d . . .
C(4) C 0.6799(5) 0.5582(3) 0.5279(4) 0.076(1) Uani 1.00 d . . .
C(5) C 0.7606(4) 0.4655(3) 0.5656(4) 0.079(1) Uani 1.00 d . . .
C(6) C 0.7483(4) 0.3775(3) 0.4860(4) 0.067(1) Uani 1.00 d . . .
C(7) C 0.6522(3) 0.3849(2) 0.3702(3) 0.0526(9) Uani 1.00 d . . .
C(8) C 0.6187(3) 0.3012(2) 0.2667(3) 0.0488(8) Uani 1.00 d . . .
C(9) C 0.5292(3) 0.1654(2) 0.2607(3) 0.0458(8) Uani 1.00 d . . .
C(10) C 0.5535(3) 0.0706(2) 0.3047(4) 0.0498(9) Uani 1.00 d . . .
C(11) C 0.4877(3) 0.0022(2) 0.2353(3) 0.0491(8) Uani 1.00 d . . .
C(12) C 0.3951(3) 0.0349(2) 0.1160(4) 0.0526(9) Uani 1.00 d . . .
C(13) C 0.3729(3) 0.1291(2) 0.0734(3) 0.0492(9) Uani 1.00 d . . .
C(14) C 0.4378(3) 0.1983(2) 0.1439(3) 0.0453(8) Uani 1.00 d . . .
C(15) C 0.4100(3) 0.3023(2) 0.1110(3) 0.0466(8) Uani 1.00 d . . .
C(16) C 0.4955(3) 0.3552(2) 0.1769(3) 0.0474(8) Uani 1.00 d . . .
C(17) C 0.7283(3) 0.2513(2) 0.1832(3) 0.0504(9) Uani 1.00 d . . .
C(18) C 0.8120(4) 0.1559(3) 0.2071(4) 0.067(1) Uani 1.00 d . . .
C(19) C 0.9148(4) 0.1173(3) 0.1370(5) 0.083(1) Uani 1.00 d . . .
C(20) C 0.9384(4) 0.1727(4) 0.0442(5) 0.083(1) Uani 1.00 d . . .
C(21) C 0.8561(4) 0.2651(3) 0.0182(5) 0.072(1) Uani 1.00 d . . .
C(22) C 0.7520(4) 0.3043(3) 0.0857(4) 0.060(1) Uani 1.00 d . . .
C(23) C 0.2930(3) 0.3491(2) 0.0153(3) 0.0523(8) Uani 1.00 d . . .
C(24) C 0.2894(2) 0.4126(2) -0.1047(2) 0.0269(6) Uani 1.00 d . . .
C(25) C 0.1546(4) 0.4406(3) -0.1628(4) 0.086(1) Uani 1.00 d . . .
C(26) C 0.0729(4) 0.4068(3) -0.1079(5) 0.099(2) Uani 1.00 d . . .
C(27) C 0.4490(4) -0.1681(3) 0.2100(4) 0.057(1) Uani 1.00 d . . .
C(28) C 0.3468(4) -0.1781(3) 0.2853(4) 0.059(1) Uani 1.00 d . . .
C(29) C 0.2310(4) -0.0863(3) 0.2876(5) 0.066(1) Uani 1.00 d . . .
C(30) C 0.1314(4) -0.1006(3) 0.3640(4) 0.091(2) Uani 1.00 d . . .
C(31) C 0.6159(4) -0.1249(3) 0.3982(4) 0.069(1) Uani 1.00 d . . .
C(32) C 0.7499(5) -0.1615(4) 0.3589(6) 0.092(2) Uani 1.00 d . . .
C(33) C 0.8626(6) -0.1869(7) 0.4733(8) 0.185(3) Uani 1.00 d . . .
C(34) C 0.8693(9) -0.2569(7) 0.5717(9) 0.214(4) Uani 1.00 d . . .
H(1) H 0.521(3) 0.630(2) 0.377(3) 0.056(9) Uiso 1.00 calc . . .
H(2) H 0.688(4) 0.609(3) 0.584(4) 0.09(1) Uiso 1.00 calc . . .
H(3) H 0.832(3) 0.461(2) 0.646(3) 0.060(9) Uiso 1.00 calc . . .
H(4) H 0.814(3) 0.307(3) 0.496(3) 0.08(1) Uiso 1.00 calc . . .
H(5) H 0.617(3) 0.055(2) 0.370(3) 0.034(8) Uiso 1.00 calc . . .
H(6) H 0.354(3) -0.003(2) 0.060(3) 0.052(10) Uiso 1.00 calc . . .
H(7) H 0.318(3) 0.142(2) -0.009(3) 0.050(9) Uiso 1.00 calc . . .
H(8) H 0.801(3) 0.118(2) 0.281(3) 0.07(1) Uiso 1.00 calc . . .
H(9) H 0.955(4) 0.052(3) 0.133(4) 0.10(1) Uiso 1.00 calc . . .
H(10) H 1.012(5) 0.136(4) -0.003(5) 0.14(2) Uiso 1.00 calc . . .
H(11) H 0.851(3) 0.298(3) -0.053(4) 0.08(1) Uiso 1.00 calc . . .
H(12) H 0.691(3) 0.365(3) 0.064(3) 0.08(1) Uiso 1.00 calc . . .
H(13) H 0.3584 0.4287 -0.1326 0.0323 Uiso 1.00 calc . . .
H(14) H 0.1231 0.4821 -0.2388 0.1027 Uiso 1.00 calc . . .
H(15) H -0.0169 0.4205 -0.1421 0.1193 Uiso 1.00 calc . . .
H(16) H 0.523(3) -0.228(2) 0.202(3) 0.048(8) Uiso 1.00 calc . . .
H(17) H 0.418(2) -0.153(2) 0.127(3) 0.028(7) Uiso 1.00 calc . . .
H(18) H 0.387(2) -0.185(2) 0.376(3) 0.032(7) Uiso 1.00 calc . . .
H(19) H 0.312(3) -0.242(2) 0.230(3) 0.067(9) Uiso 1.00 calc . . .
H(20) H 0.264(3) -0.037(3) 0.335(3) 0.07(1) Uiso 1.00 calc . . .
H(21) H 0.180(3) -0.075(2) 0.186(4) 0.08(1) Uiso 1.00 calc . . .
H(22) H 0.0612 -0.0414 0.3634 0.1096 Uiso 1.00 calc . . .
H(23) H 0.1010 -0.1560 0.3184 0.1096 Uiso 1.00 calc . . .
H(24) H 0.1693 -0.1138 0.4584 0.1096 Uiso 1.00 calc . . .
H(25) H 0.599(3) -0.060(3) 0.482(4) 0.10(1) Uiso 1.00 calc . . .
H(26) H 0.592(3) -0.182(3) 0.428(3) 0.08(1) Uiso 1.00 calc . . .
H(27) H 0.763(4) -0.096(3) 0.318(4) 0.11(1) Uiso 1.00 calc . . .
H(28) H 0.749(4) -0.207(3) 0.288(4) 0.08(1) Uiso 1.00 calc . . .
H(29) H 0.8647 -0.1243 0.5285 0.2277 Uiso 1.00 calc . . .
H(30) H 0.9372 -0.2103 0.4306 0.2277 Uiso 1.00 calc . . .
H(31) H 0.9472 -0.2651 0.6387 0.2635 Uiso 1.00 calc . . .
H(32) H 0.8715 -0.3224 0.5212 0.2635 Uiso 1.00 calc . . .
H(33) H 0.7978 -0.2366 0.6184 0.2635 Uiso 1.00 calc . . .

loop_
_atom_site_aniso_label
_atom_site_aniso_U_11
_atom_site_aniso_U_22
_atom_site_aniso_U_33
_atom_site_aniso_U_12
_atom_site_aniso_U_13
_atom_site_aniso_U_23
S(1) 0.0697(7) 0.1068(10) 0.142(1) -0.0150(6) 0.0042(7) 0.0437(8)
O(1) 0.107(2) 0.040(1) 0.079(2) -0.007(1) -0.009(1) 0.020(1)
O(2) 0.066(1) 0.041(1) 0.046(1) -0.0173(10) 0.002(1) 0.0153(9)
N(1) 0.073(2) 0.039(1) 0.063(2) -0.017(1) 0.006(1) 0.019(1)
C(1) 0.074(2) 0.041(1) 0.055(2) -0.015(1) 0.012(1) 0.013(1)
C(2) 0.072(2) 0.046(1) 0.047(2) -0.017(1) 0.014(1) 0.010(1)
C(3) 0.092(3) 0.047(2) 0.062(2) -0.027(2) 0.023(2) 0.004(1)
C(4) 0.113(3) 0.062(2) 0.064(2) -0.047(2) 0.008(2) 0.000(2)
C(5) 0.098(3) 0.073(2) 0.068(3) -0.043(2) -0.009(2) 0.006(2)
C(6) 0.073(2) 0.061(2) 0.064(2) -0.022(2) -0.005(2) 0.013(2)
C(7) 0.066(2) 0.046(2) 0.051(2) -0.021(1) 0.010(1) 0.011(1)
C(8) 0.059(2) 0.040(2) 0.049(2) -0.014(1) 0.003(1) 0.017(1)
C(9) 0.052(2) 0.041(1) 0.048(2) -0.014(1) 0.009(1) 0.010(1)
C(10) 0.055(2) 0.046(2) 0.049(2) -0.012(1) 0.001(2) 0.020(1)
C(11) 0.058(2) 0.038(1) 0.052(2) -0.008(1) 0.013(1) 0.012(1)
C(12) 0.057(2) 0.045(2) 0.056(2) -0.016(2) 0.004(1) 0.007(2)
C(13) 0.053(2) 0.046(2) 0.046(2) -0.010(1) 0.000(2) 0.014(1)
C(14) 0.050(2) 0.041(1) 0.048(2) -0.010(1) 0.012(1) 0.014(1)
C(15) 0.052(2) 0.039(1) 0.047(2) -0.002(1) 0.014(1) 0.012(1)
C(16) 0.058(2) 0.039(1) 0.047(2) -0.012(1) 0.008(1) 0.015(1)
C(17) 0.048(2) 0.046(2) 0.055(2) -0.012(1) 0.002(1) 0.008(1)
C(18) 0.065(2) 0.059(2) 0.073(2) -0.003(2) 0.006(2) 0.025(2)
C(19) 0.068(3) 0.068(3) 0.099(3) 0.008(2) 0.016(2) 0.014(2)
C(20) 0.063(3) 0.094(3) 0.090(3) -0.016(2) 0.022(2) 0.002(2)
C(21) 0.071(2) 0.085(2) 0.074(3) -0.032(2) 0.022(2) 0.012(2)
C(22) 0.061(2) 0.057(2) 0.067(2) -0.021(2) 0.010(2) 0.016(2)
C(23) 0.054(2) 0.046(2) 0.053(2) -0.007(1) 0.006(1) 0.012(1)
C(24) 0.032(1) 0.013(1) 0.030(1) -0.0025(10) -0.001(1) 0.0036(9)
C(25) 0.090(2) 0.062(2) 0.086(3) 0.001(2) -0.011(2) 0.025(2)
C(26) 0.053(2) 0.091(3) 0.130(4) 0.002(2) -0.020(2) 0.029(2)
C(27) 0.078(3) 0.038(2) 0.057(2) -0.014(2) 0.009(2) 0.011(2)
C(28) 0.073(2) 0.047(2) 0.060(2) -0.021(1) 0.000(2) 0.017(2)
C(29) 0.072(2) 0.053(2) 0.074(3) -0.018(2) 0.005(2) 0.014(2)
C(30) 0.080(3) 0.114(3) 0.091(3) -0.023(3) 0.028(2) 0.033(3)
C(31) 0.089(2) 0.050(2) 0.068(2) -0.021(2) 0.000(2) 0.025(2)
C(32) 0.081(2) 0.062(3) 0.122(4) -0.008(2) 0.009(2) 0.008(3)
C(33) 0.107(5) 0.262(9) 0.154(6) -0.007(5) -0.022(4) 0.067(5)
C(34) 0.225(9) 0.255(10) 0.198(8) -0.130(8) -0.026(7) 0.079(6)

loop_
_atom_type_symbol
_atom_type_description
_atom_type_scat_dispersion_real
_atom_type_scat_dispersion_imag
_atom_type_scat_source
C C 0.003 0.002 'International Tables Vol C Tables 4.2.6.8 and 6.1.1.1'
H H 0.000 0.000 'International Tables Vol C Table 6.1.1.2'
N N 0.006 0.003 'International Tables Vol C Tables 4.2.6.8 and 6.1.1.1'
O O 0.011 0.006 'International Tables Vol C Tables 4.2.6.8 and 6.1.1.1'
S S 0.125 0.123 'International Tables Vol C Tables 4.2.6.8 and 6.1.1.1'

loop_
_geom_angle_atom_site_label_1
_geom_angle_atom_site_label_2
_geom_angle_atom_site_label_3
_geom_angle
_geom_angle_site_symmetry_1
_geom_angle_site_symmetry_2
_geom_angle_site_symmetry_3
_geom_angle_publ_flag
C(23) S(1) C(26) 93.9(3) . . . yes
C(8) O(2) C(9) 113.6(3) . . . yes
C(11) N(1) C(27) 124.0(4) . . . yes
C(11) N(1) C(31) 120.6(4) . . . yes
C(27) N(1) C(31) 115.3(4) . . . yes
O(1) C(1) C(2) 125.2(4) . . . yes
O(1) C(1) C(16) 129.3(4) . . . yes
C(2) C(1) C(16) 105.4(3) . . . yes
C(1) C(2) C(3) 127.9(4) . . . yes
C(1) C(2) C(7) 110.7(4) . . . yes
C(3) C(2) C(7) 121.3(4) . . . yes
C(2) C(3) C(4) 117.4(5) . . . yes
C(3) C(4) C(5) 121.6(5) . . . yes
C(4) C(5) C(6) 120.8(5) . . . yes
C(5) C(6) C(7) 118.0(5) . . . yes
C(2) C(7) C(6) 120.9(4) . . . yes
C(2) C(7) C(8) 110.6(4) . . . yes
C(6) C(7) C(8) 128.5(4) . . . yes
O(2) C(8) C(7) 109.0(3) . . . yes
O(2) C(8) C(16) 111.2(3) . . . yes
O(2) C(8) C(17) 110.0(3) . . . yes
C(7) C(8) C(16) 103.0(3) . . . yes
C(7) C(8) C(17) 110.2(3) . . . yes
C(16) C(8) C(17) 113.2(3) . . . yes
O(2) C(9) C(10) 115.9(4) . . . yes
O(2) C(9) C(14) 121.8(3) . . . yes
C(10) C(9) C(14) 122.3(4) . . . yes
C(9) C(10) C(11) 122.0(4) . . . yes
N(1) C(11) C(10) 121.4(4) . . . yes
N(1) C(11) C(12) 122.5(4) . . . yes
C(10) C(11) C(12) 116.1(4) . . . yes
C(11) C(12) C(13) 121.0(4) . . . yes
C(12) C(13) C(14) 122.9(4) . . . yes
C(9) C(14) C(13) 115.6(3) . . . yes
C(9) C(14) C(15) 119.0(4) . . . yes
C(13) C(14) C(15) 125.2(4) . . . yes
C(14) C(15) C(16) 117.2(4) . . . yes
C(14) C(15) C(23) 121.2(4) . . . yes
C(16) C(15) C(23) 121.6(3) . . . yes
C(1) C(16) C(8) 109.2(3) . . . yes
C(1) C(16) C(15) 129.5(4) . . . yes
C(8) C(16) C(15) 119.1(3) . . . yes
C(8) C(17) C(18) 122.6(4) . . . yes
C(8) C(17) C(22) 119.5(4) . . . yes
C(18) C(17) C(22) 117.8(4) . . . yes
C(17) C(18) C(19) 120.5(5) . . . yes
C(18) C(19) C(20) 120.5(5) . . . yes
C(19) C(20) C(21) 119.5(6) . . . yes
C(20) C(21) C(22) 120.8(5) . . . yes
C(17) C(22) C(21) 120.9(5) . . . yes
S(1) C(23) C(15) 122.4(3) . . . yes
S(1) C(23) C(24) 113.1(3) . . . yes
C(15) C(23) C(24) 124.5(3) . . . yes
C(23) C(24) C(25) 101.9(4) . . . yes
C(24) C(25) C(26) 119.0(4) . . . yes
S(1) C(26) C(25) 112.1(4) . . . yes
N(1) C(27) C(28) 113.5(4) . . . yes
C(27) C(28) C(29) 114.8(4) . . . yes
C(28) C(29) C(30) 112.5(4) . . . yes
N(1) C(31) C(32) 113.5(5) . . . yes
C(31) C(32) C(33) 118.3(7) . . . yes
C(32) C(33) C(34) 120.6(9) . . . yes

loop_
_geom_bond_atom_site_label_1
_geom_bond_atom_site_label_2
_geom_bond_distance
_geom_bond_site_symmetry_1
_geom_bond_site_symmetry_2
_geom_bond_publ_flag
S(1) C(23) 1.668(4) . . yes
S(1) C(26) 1.660(6) . . yes
O(1) C(1) 1.222(5) . . yes
O(2) C(8) 1.450(4) . . yes
O(2) C(9) 1.380(4) . . yes
N(1) C(11) 1.373(5) . . yes
N(1) C(27) 1.464(6) . . yes
N(1) C(31) 1.463(6) . . yes
C(1) C(2) 1.484(6) . . yes
C(1) C(16) 1.479(5) . . yes
C(2) C(3) 1.396(6) . . yes
C(2) C(7) 1.378(5) . . yes
C(3) C(4) 1.370(7) . . yes
C(4) C(5) 1.385(8) . . yes
C(5) C(6) 1.386(7) . . yes
C(6) C(7) 1.378(6) . . yes
C(7) C(8) 1.516(6) . . yes
C(8) C(16) 1.511(5) . . yes
C(8) C(17) 1.530(6) . . yes
C(9) C(10) 1.380(5) . . yes
C(9) C(14) 1.392(5) . . yes
C(10) C(11) 1.389(6) . . yes
C(11) C(12) 1.416(6) . . yes
C(12) C(13) 1.371(5) . . yes
C(13) C(14) 1.395(6) . . yes
C(14) C(15) 1.459(5) . . yes
C(15) C(16) 1.372(6) . . yes
C(15) C(23) 1.467(5) . . yes
C(17) C(18) 1.396(6) . . yes
C(17) C(22) 1.388(6) . . yes
C(18) C(19) 1.373(7) . . yes
C(19) C(20) 1.373(8) . . yes
C(20) C(21) 1.363(8) . . yes
C(21) C(22) 1.369(7) . . yes
C(23) C(24) 1.550(5) . . yes
C(24) C(25) 1.435(6) . . yes
C(25) C(26) 1.352(8) . . yes
C(27) C(28) 1.508(7) . . yes
C(28) C(29) 1.519(7) . . yes
C(29) C(30) 1.515(7) . . yes
C(31) C(32) 1.519(8) . . yes
C(32) C(33) 1.486(10) . . yes
C(33) C(34) 1.439(8) . . yes
